data_1501849
loop_
_publ_author_name
'Sarma, Tridib'
'Panda, Pradeepta K.'
'Anusha, P. T.'
'Rao, S. Venugopal'

_publ_section_title
;
 Dinaphthoporphycenes: synthesis and nonlinear optical studies.
;
_journal_issue 2
_journal_name_full 'Organic letters'
_journal_page_first 188
_journal_page_last 191
_journal_paper_doi 10.1021/ol102378g
_journal_volume 13
_journal_year 2011
_chemical_formula_moiety 'C44 H42 N4'
_chemical_formula_sum 'C44 H42 N4'
_chemical_formula_weight 626.82
_chemical_name_systematic
; 
 ? 
;
_space_group_IT_number 14
_symmetry_cell_setting monoclinic
_symmetry_space_group_name_Hall '-P 2yn'
_symmetry_space_group_name_H-M 'P 1 21/n 1'
_atom_sites_solution_hydrogens geom
_atom_sites_solution_primary direct
_atom_sites_solution_secondary difmap
_audit_creation_method SHELXL-97
_cell_angle_alpha 90.00
_cell_angle_beta 105.454(14)
_cell_angle_gamma 90.00
_cell_formula_units_Z 2
_cell_length_a 15.429(2)
_cell_length_b 6.4378(9)
_cell_length_c 16.994(3)
_cell_measurement_reflns_used 2052
_cell_measurement_temperature 298(2)
_cell_measurement_theta_max 29.0515
_cell_measurement_theta_min 3.1369
_cell_volume 1627.0(4)
_computing_cell_refinement CrysAlisPro
_computing_data_collection CrysAlisPro
_computing_data_reduction CrysAlisPro
_computing_molecular_graphics OLEX2
_computing_publication_material OLEX2
_computing_structure_refinement 'SHELXL-97 (Sheldrick, 1997)'
_computing_structure_solution 'SHELXS-97 (Sheldrick, 1990)'
_diffrn_ambient_temperature 298(2)
_diffrn_measured_fraction_theta_full 0.999
_diffrn_measured_fraction_theta_max 0.999
_diffrn_measurement_device_type 'Xcalibur, Eos, Gemini'
_diffrn_measurement_method '\w scans'
_diffrn_radiation_monochromator graphite
_diffrn_radiation_source 'fine-focus sealed tube'
_diffrn_radiation_type MoK\a
_diffrn_radiation_wavelength 0.71073
_diffrn_reflns_av_R_equivalents 0.0200
_diffrn_reflns_av_sigmaI/netI 0.0480
_diffrn_reflns_limit_h_max 19
_diffrn_reflns_limit_h_min -9
_diffrn_reflns_limit_k_max 7
_diffrn_reflns_limit_k_min -8
_diffrn_reflns_limit_l_max 21
_diffrn_reflns_limit_l_min -21
_diffrn_reflns_number 6269
_diffrn_reflns_theta_full 26.37
_diffrn_reflns_theta_max 26.37
_diffrn_reflns_theta_min 3.17
_exptl_absorpt_coefficient_mu 0.075
_exptl_absorpt_correction_T_max 0.9925
_exptl_absorpt_correction_T_min 0.9793
_exptl_absorpt_correction_type multi-scan
_exptl_absorpt_process_details 'SCALE3 ABSPACK'
_exptl_crystal_colour blue
_exptl_crystal_density_diffrn 1.280
_exptl_crystal_density_method 'not measured'
_exptl_crystal_description plate
_exptl_crystal_F_000 668
_exptl_crystal_size_max 0.28
_exptl_crystal_size_mid 0.17
_exptl_crystal_size_min 0.10
_refine_diff_density_max 0.163
_refine_diff_density_min -0.162
_refine_diff_density_rms 0.032
_refine_ls_extinction_method none
_refine_ls_goodness_of_fit_ref 0.912
_refine_ls_hydrogen_treatment mixed
_refine_ls_matrix_type full
_refine_ls_number_parameters 233
_refine_ls_number_reflns 3321
_refine_ls_number_restraints 0
_refine_ls_restrained_S_all 0.912
_refine_ls_R_factor_all 0.0739
_refine_ls_R_factor_gt 0.0416
_refine_ls_shift/su_max 0.000
_refine_ls_shift/su_mean 0.000
_refine_ls_structure_factor_coef Fsqd
_refine_ls_weighting_details 'calc w=1/[\s^2^(Fo^2^)+(0.0527P)^2^+0.0000P] where P=(Fo^2^+2Fc^2^)/3'
_refine_ls_weighting_scheme calc
_refine_ls_wR_factor_gt 0.0898
_refine_ls_wR_factor_ref 0.0974
_reflns_number_gt 2113
_reflns_number_total 3321
_reflns_threshold_expression >2sigma(I)
_cod_data_source_file ol102378g_si_001.cif
_cod_data_source_block pkp16
_cod_original_cell_volume 1626.9(4)
_cod_original_sg_symbol_H-M 'P 21/n'
_cod_database_code 1501849

loop_
_symmetry_equiv_pos_as_xyz
'x, y, z'
'-x+1/2, y+1/2, -z+1/2'
'-x, -y, -z'
'x-1/2, -y-1/2, z-1/2'

loop_
_atom_site_label
_atom_site_type_symbol
_atom_site_fract_x
_atom_site_fract_y
_atom_site_fract_z
_atom_site_U_iso_or_equiv
_atom_site_adp_type
_atom_site_occupancy
_atom_site_symmetry_multiplicity
_atom_site_calc_flag
_atom_site_refinement_flags
C1 C -0.08279(10) 0.2995(2) 0.13654(9) 0.0336(4) Uani 1 1 d .
C2 C -0.03823(10) 0.1248(2) 0.18667(9) 0.0348(4) Uani 1 1 d .
C3 C 0.02571(10) 0.0502(2) 0.14909(9) 0.0316(3) Uani 1 1 d .
C4 C 0.02181(9) 0.1856(2) 0.08219(9) 0.0303(3) Uani 1 1 d .
C5 C 0.08637(10) 0.1837(2) 0.03971(9) 0.0311(3) Uani 1 1 d .
C6 C 0.16182(9) 0.0479(2) 0.06058(9) 0.0319(4) Uani 1 1 d .
C7 C 0.22078(10) 0.1187(2) 0.01719(9) 0.0345(4) Uani 1 1 d .
C8 C 0.17442(10) 0.2905(2) -0.03382(9) 0.0335(4) Uani 1 1 d .
C9 C 0.19872(10) 0.4087(2) -0.09449(9) 0.0381(4) Uani 1 1 d .
H9 H 0.2528 0.3690 -0.1045 0.046 Uiso 1 1 calc R
C10 C -0.15610(10) 0.4251(2) 0.14222(9) 0.0363(4) Uani 1 1 d .
H10 H -0.1801 0.3910 0.1853 0.044 Uiso 1 1 calc R
C11 C 0.09140(10) -0.1213(2) 0.16181(9) 0.0327(3) Uani 1 1 d .
C12 C 0.08575(11) -0.2939(2) 0.21018(9) 0.0402(4) Uani 1 1 d .
H12 H 0.0408 -0.2980 0.2374 0.048 Uiso 1 1 calc R
C13 C 0.14453(11) -0.4571(2) 0.21862(10) 0.0450(4) Uani 1 1 d .
H13 H 0.1401 -0.5679 0.2524 0.054 Uiso 1 1 calc R
C14 C 0.21011(11) -0.4580(2) 0.17734(10) 0.0450(4) Uani 1 1 d .
H14 H 0.2502 -0.5685 0.1836 0.054 Uiso 1 1 calc R
C15 C 0.21615(10) -0.2950(2) 0.12677(10) 0.0401(4) Uani 1 1 d .
H15 H 0.2591 -0.2995 0.0975 0.048 Uiso 1 1 calc R
C16 C 0.15916(10) -0.1223(2) 0.11831(9) 0.0333(4) Uani 1 1 d .
C17 C -0.05118(12) 0.0614(3) 0.26812(10) 0.0454(4) Uani 1 1 d .
C18 C -0.02973(15) 0.2395(3) 0.32946(11) 0.0775(6) Uani 1 1 d .
H18A H 0.0301 0.2891 0.3340 0.116 Uiso 1 1 calc R
H18B H -0.0338 0.1912 0.3818 0.116 Uiso 1 1 calc R
H18C H -0.0719 0.3504 0.3112 0.116 Uiso 1 1 calc R
C19 C -0.14180(13) -0.0348(3) 0.26485(12) 0.0695(6) Uani 1 1 d .
H19A H -0.1881 0.0678 0.2475 0.104 Uiso 1 1 calc R
H19B H -0.1418 -0.0847 0.3181 0.104 Uiso 1 1 calc R
H19C H -0.1529 -0.1484 0.2269 0.104 Uiso 1 1 calc R
C20 C 0.31733(10) 0.0555(3) 0.02771(11) 0.0429(4) Uani 1 1 d .
C21 C 0.38139(11) 0.2400(3) 0.04991(11) 0.0587(5) Uani 1 1 d .
H21A H 0.3725 0.3315 0.0038 0.088 Uiso 1 1 calc R
H21B H 0.4424 0.1910 0.0648 0.088 Uiso 1 1 calc R
H21C H 0.3696 0.3137 0.0951 0.088 Uiso 1 1 calc R
C22 C 0.33355(12) -0.0661(3) -0.04343(12) 0.0638(6) Uani 1 1 d .
H22A H 0.2955 -0.1865 -0.0533 0.096 Uiso 1 1 calc R
H22B H 0.3953 -0.1088 -0.0307 0.096 Uiso 1 1 calc R
H22C H 0.3201 0.0200 -0.0913 0.096 Uiso 1 1 calc R
H2 H 0.0587(13) 0.493(3) -0.0389(11) 0.092(6) Uiso 1 1 d .
H17 H -0.0051(11) -0.043(2) 0.2914(10) 0.065(6) Uiso 1 1 d .
H20 H 0.3326(10) -0.037(2) 0.0764(10) 0.048(5) Uiso 1 1 d .
N1 N -0.04355(8) 0.32828(17) 0.07464(7) 0.0331(3) Uani 1 1 d .
N2 N 0.09408(8) 0.32304(18) -0.01682(7) 0.0336(3) Uani 1 1 d .

loop_
_atom_site_aniso_label
_atom_site_aniso_U_11
_atom_site_aniso_U_22
_atom_site_aniso_U_33
_atom_site_aniso_U_23
_atom_site_aniso_U_13
_atom_site_aniso_U_12
C1 0.0319(8) 0.0377(8) 0.0340(9) -0.0006(7) 0.0138(7) -0.0027(7)
C2 0.0335(8) 0.0385(8) 0.0340(9) 0.0026(7) 0.0119(7) -0.0026(7)
C3 0.0288(8) 0.0342(8) 0.0315(9) 0.0003(7) 0.0076(6) -0.0031(7)
C4 0.0297(8) 0.0308(7) 0.0312(8) 0.0002(7) 0.0097(6) 0.0009(7)
C5 0.0309(8) 0.0316(7) 0.0320(8) -0.0002(7) 0.0107(7) -0.0002(6)
C6 0.0320(8) 0.0327(8) 0.0318(9) -0.0032(7) 0.0100(7) 0.0026(6)
C7 0.0321(8) 0.0369(8) 0.0365(9) -0.0022(7) 0.0124(7) 0.0031(7)
C8 0.0310(8) 0.0365(8) 0.0356(9) -0.0022(7) 0.0136(7) 0.0016(7)
C9 0.0322(8) 0.0446(9) 0.0428(10) -0.0008(8) 0.0193(7) 0.0037(7)
C10 0.0348(9) 0.0432(8) 0.0363(9) 0.0034(7) 0.0191(7) 0.0017(7)
C11 0.0313(8) 0.0340(8) 0.0303(8) -0.0007(7) 0.0042(6) -0.0016(7)
C12 0.0405(9) 0.0398(9) 0.0409(10) 0.0057(8) 0.0118(7) -0.0011(8)
C13 0.0502(11) 0.0375(9) 0.0448(11) 0.0105(7) 0.0083(8) 0.0011(8)
C14 0.0449(10) 0.0350(9) 0.0506(11) 0.0042(8) 0.0045(8) 0.0093(8)
C15 0.0363(9) 0.0387(9) 0.0448(10) -0.0007(8) 0.0098(7) 0.0035(7)
C16 0.0316(8) 0.0328(8) 0.0327(9) -0.0008(7) 0.0039(7) -0.0006(7)
C17 0.0499(11) 0.0538(10) 0.0383(10) 0.0099(8) 0.0216(8) 0.0075(9)
C18 0.0953(17) 0.0999(15) 0.0412(12) -0.0139(12) 0.0248(11) -0.0242(14)
C19 0.0762(15) 0.0830(14) 0.0599(13) 0.0017(10) 0.0367(12) -0.0274(11)
C20 0.0317(9) 0.0497(10) 0.0501(11) 0.0065(9) 0.0158(8) 0.0082(8)
C21 0.0360(10) 0.0731(12) 0.0649(13) -0.0032(10) 0.0097(9) -0.0029(9)
C22 0.0483(12) 0.0650(12) 0.0843(16) -0.0180(11) 0.0286(11) 0.0072(9)
N1 0.0320(7) 0.0353(7) 0.0359(7) 0.0030(6) 0.0155(6) 0.0037(6)
N2 0.0321(7) 0.0364(7) 0.0361(7) 0.0052(6) 0.0157(6) 0.0045(6)

loop_
_atom_type_symbol
_atom_type_description
_atom_type_scat_dispersion_real
_atom_type_scat_dispersion_imag
_atom_type_scat_source
C C 0.0033 0.0016 'International Tables Vol C Tables 4.2.6.8 and 6.1.1.4'
H H 0.0000 0.0000 'International Tables Vol C Tables 4.2.6.8 and 6.1.1.4'
N N 0.0061 0.0033 'International Tables Vol C Tables 4.2.6.8 and 6.1.1.4'

loop_
_geom_angle_atom_site_label_1
_geom_angle_atom_site_label_2
_geom_angle_atom_site_label_3
_geom_angle
_geom_angle_site_symmetry_1
N1 C1 C10 120.28(13) .
N1 C1 C2 108.51(12) .
C10 C1 C2 131.17(13) .
C3 C2 C1 106.09(12) .
C3 C2 C17 127.61(14) .
C1 C2 C17 125.79(13) .
C2 C3 C4 105.70(12) .
C2 C3 C11 137.08(13) .
C4 C3 C11 117.22(12) .
N1 C4 C5 125.79(13) .
N1 C4 C3 111.48(12) .
C5 C4 C3 122.11(13) .
N2 C5 C4 125.71(13) .
N2 C5 C6 111.49(12) .
C4 C5 C6 122.17(13) .
C7 C6 C5 105.86(12) .
C7 C6 C16 137.06(13) .
C5 C6 C16 117.08(12) .
C6 C7 C8 105.98(12) .
C6 C7 C20 127.83(14) .
C8 C7 C20 125.70(13) .
N2 C8 C9 120.42(13) .
N2 C8 C7 108.57(12) .
C9 C8 C7 130.97(13) .
C10 C9 C8 131.47(13) 3_565
C9 C10 C1 131.27(13) 3_565
C12 C11 C16 117.91(13) .
C12 C11 C3 122.19(13) .
C16 C11 C3 119.69(12) .
C13 C12 C11 121.84(15) .
C12 C13 C14 120.39(15) .
C15 C14 C13 119.79(15) .
C14 C15 C16 121.63(14) .
C15 C16 C11 118.38(13) .
C15 C16 C6 121.90(13) .
C11 C16 C6 119.49(12) .
C2 C17 C19 115.06(15) .
C2 C17 C18 111.50(14) .
C19 C17 C18 111.23(15) .
C7 C20 C22 114.35(15) .
C7 C20 C21 111.92(13) .
C22 C20 C21 111.42(14) .
C4 N1 C1 108.09(12) .
C5 N2 C8 107.95(12) .

loop_
_geom_bond_atom_site_label_1
_geom_bond_atom_site_label_2
_geom_bond_distance
_geom_bond_site_symmetry_2
C1 N1 1.3590(17) .
C1 C10 1.4142(19) .
C1 C2 1.467(2) .
C2 C3 1.3956(19) .
C2 C17 1.507(2) .
C3 C4 1.4211(19) .
C3 C11 1.4750(19) .
C4 N1 1.3447(16) .
C4 C5 1.3771(19) .
C5 N2 1.3424(17) .
C5 C6 1.4235(18) .
C6 C7 1.3916(19) .
C6 C16 1.4784(19) .
C7 C8 1.468(2) .
C7 C20 1.508(2) .
C8 N2 1.3620(16) .
C8 C9 1.4103(19) .
C9 C10 1.397(2) 3_565
C10 C9 1.397(2) 3_565
C11 C12 1.3986(19) .
C11 C16 1.4323(19) .
C12 C13 1.370(2) .
C13 C14 1.376(2) .
C14 C15 1.375(2) .
C15 C16 1.4007(19) .
C17 C19 1.517(2) .
C17 C18 1.525(2) .
C20 C22 1.516(2) .
C20 C21 1.527(2) .
